data_2022491
loop_
_publ_author_name
'Malla, Manzoor Ahmad'
'Bansal, Ravi'
'Butcher, Ray J.'
'Gupta, Sushil K.'

_publ_section_title
;
 Crystal structure, Hirshfeld surface analysis and DFT study of
 2,2''-({[(1<i>E</i>,1'<i>E</i>)-(diselanediyl)bis(2,1-phenylene)]bis(methaneylylidene)}bis(azaneylylidene))bis[3',6'-bis(diethylamino)-4a',9a'-dihydrospiro[isoindoline-1,9'-xanthen]-3-one]
;
_journal_coeditor_code ZL5020
_journal_issue 1
_journal_name_full 'Acta Crystallographica Section E'
_journal_page_first 1
_journal_page_last 7
_journal_paper_doi 10.1107/S2056989021013189
_journal_volume 78
_journal_year 2022
_chemical_absolute_configuration unk
_chemical_formula_iupac 'C70 H70 N8 O4 Se2'
_chemical_formula_moiety 'C70 H70 N8 O4 Se2'
_chemical_formula_sum 'C70 H70 N8 O4 Se2'
_chemical_formula_weight 1245.26
_chemical_name_systematic
2,2''-({[(1<i>E</i>,1'<i>E</i>)-(Diselanediyl)bis(2,1-phenylene)]bis(methaneylylidene)}bis(azaneylylidene))bis[3',6'-bis(diethylamino)-4a',9a'-dihydrospiro[isoindoline-1,9'-xanthen]-3-one]
_space_group_crystal_system tetragonal
_space_group_IT_number 117
_space_group_name_Hall 'P -4 -2ab'
_space_group_name_H-M_alt 'P -4 b 2'
_atom_sites_solution_hydrogens geom
_atom_sites_solution_primary dual
_atom_sites_solution_secondary difmap
_audit_creation_method SHELXL-2018/3
_cell_angle_alpha 90
_cell_angle_beta 90
_cell_angle_gamma 90
_cell_formula_units_Z 4
_cell_length_a 21.507(4)
_cell_length_b 21.507(4)
_cell_length_c 13.434(4)
_cell_measurement_reflns_used 7629
_cell_measurement_temperature 100(2)
_cell_measurement_theta_max 30.13
_cell_measurement_theta_min 2.42
_cell_volume 6214(2)
_computing_cell_refinement
;
SAINT (Bruker 2005)
;
_computing_data_collection
;
APEX2 (Bruker 2005)
;
_computing_data_reduction
;
SAINT (Bruker 2005)
;
_computing_molecular_graphics
;
SHELXTL (Sheldrick, 2008)
;
_computing_publication_material
;
SHELXTL (Sheldrick, 2008), publCIF
(Westrip (2010)
;
_computing_structure_refinement
;
<i>SHELXL2018/3</i> (Sheldrick, 2015b)
;
_computing_structure_solution
;
SHELXT (Sheldrick, 2015a)
;
_diffrn_ambient_temperature 100(2)
_diffrn_measured_fraction_theta_full 0.998
_diffrn_measured_fraction_theta_max 0.997
_diffrn_measurement_device_type 'Bruker APEXII CCD'
_diffrn_measurement_method '\f and \w scans'
_diffrn_radiation_type MoK\a
_diffrn_radiation_wavelength 0.71073
_diffrn_reflns_av_R_equivalents 0.1185
_diffrn_reflns_av_unetI/netI 0.0911
_diffrn_reflns_limit_h_max 25
_diffrn_reflns_limit_h_min -24
_diffrn_reflns_limit_k_max 25
_diffrn_reflns_limit_k_min -25
_diffrn_reflns_limit_l_max 16
_diffrn_reflns_limit_l_min -16
_diffrn_reflns_number 7696
_diffrn_reflns_theta_full 25.242
_diffrn_reflns_theta_max 28.263
_diffrn_reflns_theta_min 2.023
_exptl_absorpt_coefficient_mu 1.246
_exptl_absorpt_correction_T_max 0.7463
_exptl_absorpt_correction_T_min 0.5655
_exptl_absorpt_correction_type multi-scan
_exptl_absorpt_process_details
;
(SADABS; Krause <i>et al.</i>,  2015)
;
_exptl_crystal_colour 'pale yellow'
_exptl_crystal_density_diffrn 1.331
_exptl_crystal_description plate
_exptl_crystal_F_000 2584
_exptl_crystal_size_max 0.27
_exptl_crystal_size_mid 0.23
_exptl_crystal_size_min 0.08
_refine_diff_density_max 0.523
_refine_diff_density_min -0.965
_refine_ls_abs_structure_details
;
 Refined as an inversion twin
;
_refine_ls_abs_structure_Flack 0.05(2)
_refine_ls_extinction_method none
_refine_ls_goodness_of_fit_ref 1.082
_refine_ls_hydrogen_treatment constr
_refine_ls_matrix_type full
_refine_ls_number_parameters 540
_refine_ls_number_reflns 7696
_refine_ls_number_restraints 696
_refine_ls_restrained_S_all 1.051
_refine_ls_R_factor_all 0.0924
_refine_ls_R_factor_gt 0.0699
_refine_ls_shift/su_max 0.001
_refine_ls_shift/su_mean 0.000
_refine_ls_structure_factor_coef Fsqd
_refine_ls_weighting_details 'w=1/[\s^2^(Fo^2^)+(0.0400P)^2^+13.6633P] where P=(Fo^2^+2Fc^2^)/3'
_refine_ls_weighting_scheme calc
_refine_ls_wR_factor_gt 0.1340
_refine_ls_wR_factor_ref 0.1416
_reflns_number_gt 6090
_reflns_number_total 7696
_reflns_threshold_expression 'I > 2\s(I)'
_cod_data_source_file zl5020sup1.cif
_cod_data_source_block I
_cod_depositor_comments 'Adding full bibliography for 2022491.cif.'
_cod_original_cell_volume 6214(3)
_cod_database_code 2022491
_cod_database_fobs_code 2022491
_shelx_space_group_comment
;
The symmetry employed for this shelxl refinement is uniquely defined
by the following loop, which should always be used as a source of
symmetry information in preference to the above space-group names.
They are only intended as comments.
;

loop_
_space_group_symop_operation_xyz
'x, y, z'
'-x, -y, z'
'y, -x, -z'
'-y, x, -z'
'x+1/2, -y+1/2, z'
'-x+1/2, y+1/2, z'
'y+1/2, x+1/2, -z'
'-y+1/2, -x+1/2, -z'

loop_
_atom_site_type_symbol
_atom_site_label
_atom_site_fract_x
_atom_site_fract_y
_atom_site_fract_z
_atom_site_U_iso_or_equiv
_atom_site_adp_type
_atom_site_calc_flag
_atom_site_occupancy
_atom_site_disorder_assembly
_atom_site_disorder_group
Se Se1 0.70568(3) 0.18183(3) 0.58326(6) 0.01973(16) Uani d 1 . .
O O1 0.7532(2) 0.1249(2) 0.9772(4) 0.0257(12) Uani d 1 . .
O O2 0.8536(3) 0.2775(2) 0.6006(4) 0.0307(13) Uani d 1 . .
N N1 0.7287(3) 0.1778(3) 0.7778(5) 0.0218(13) Uani d 1 . .
N N2 0.7820(3) 0.1786(3) 0.8351(5) 0.0215(13) Uani d 1 . .
C C1 0.6247(3) 0.1743(3) 0.6457(6) 0.0209(15) Uani d 1 . .
C C2 0.5709(3) 0.1704(3) 0.5920(7) 0.0269(17) Uani d 1 . .
H H2A 0.573364 0.172617 0.521440 0.032 Uiso calc 1 . .
C C3 0.5136(4) 0.1636(4) 0.6348(6) 0.0305(19) Uani d 1 . .
H H3A 0.477457 0.160360 0.594590 0.037 Uiso calc 1 . .
C C4 0.5089(3) 0.1615(4) 0.7383(7) 0.0303(19) Uani d 1 . .
H H4A 0.469386 0.156737 0.768954 0.036 Uiso calc 1 . .
C C5 0.5619(3) 0.1662(4) 0.7962(6) 0.0253(17) Uani d 1 . .
H H5A 0.558725 0.165049 0.866677 0.030 Uiso calc 1 . .
C C6 0.6207(3) 0.1729(3) 0.7508(6) 0.0215(16) Uani d 1 . .
C C7 0.6747(3) 0.1760(3) 0.8178(6) 0.0222(16) Uani d 1 . .
H H7A 0.669701 0.176542 0.888011 0.027 Uiso calc 1 . .
C C8 0.7925(3) 0.1505(3) 0.9257(6) 0.0232(15) Uani d 1 . .
C C9 0.8604(3) 0.1565(3) 0.9431(5) 0.0228(17) Uani d 1 . .
C C10 0.8957(4) 0.1375(4) 1.0242(6) 0.0306(19) Uani d 1 . .
H H10A 0.877362 0.115811 1.078296 0.037 Uiso calc 1 . .
C C11 0.9584(4) 0.1513(4) 1.0233(7) 0.037(2) Uani d 1 . .
H H11A 0.983691 0.137835 1.077174 0.044 Uiso calc 1 . .
C C12 0.9853(4) 0.1842(4) 0.9463(6) 0.037(2) Uani d 1 . .
H H12A 1.028150 0.194827 0.949810 0.045 Uiso calc 1 . .
C C13 0.9506(4) 0.2021(4) 0.8633(7) 0.0317(19) Uani d 1 . .
H H13A 0.969281 0.223137 0.808773 0.038 Uiso calc 1 . .
C C14 0.8875(3) 0.1879(3) 0.8636(6) 0.0251(17) Uani d 1 . .
C C15 0.8387(3) 0.2057(3) 0.7855(6) 0.0221(16) Uani d 1 . .
C C16 0.8320(7) 0.2769(4) 0.7760(12) 0.0246(13) Uani d 0.664(19) A 1
C C17 0.8171(5) 0.3120(4) 0.8595(9) 0.0261(14) Uani d 0.664(19) A 1
H H17A 0.810023 0.292093 0.921568 0.031 Uiso calc 0.664(19) A 1
C C18 0.8125(5) 0.3763(4) 0.8522(7) 0.0276(14) Uani d 0.664(19) A 1
H H18A 0.802296 0.400347 0.909233 0.033 Uiso calc 0.664(19) A 1
C C19 0.8228(6) 0.4055(4) 0.7613(7) 0.0267(12) Uani d 0.664(19) A 1
C C20 0.8377(8) 0.3704(5) 0.6778(8) 0.0253(12) Uani d 0.664(19) A 1
H H20A 0.844811 0.390334 0.615758 0.030 Uiso calc 0.664(19) A 1
C C21 0.8423(9) 0.3061(5) 0.6852(10) 0.0245(12) Uani d 0.664(19) A 1
N N3 0.8171(5) 0.4714(4) 0.7532(8) 0.0295(13) Uani d 0.664(19) A 1
C C22 0.8049(7) 0.5092(5) 0.8399(10) 0.0306(16) Uani d 0.664(19) A 1
H H22A 0.772449 0.488677 0.880586 0.037 Uiso calc 0.664(19) A 1
H H22B 0.788165 0.549841 0.817849 0.037 Uiso calc 0.664(19) A 1
C C23 0.8617(8) 0.5205(6) 0.9047(11) 0.037(3) Uani d 0.664(19) A 1
H H23A 0.852407 0.553040 0.953573 0.056 Uiso calc 0.664(19) A 1
H H23B 0.896586 0.533822 0.862790 0.056 Uiso calc 0.664(19) A 1
H H23C 0.872832 0.482036 0.939413 0.056 Uiso calc 0.664(19) A 1
C C24 0.8381(7) 0.5024(6) 0.6620(9) 0.0298(15) Uani d 0.664(19) A 1
H H24A 0.822744 0.545818 0.662541 0.036 Uiso calc 0.664(19) A 1
H H24B 0.819286 0.481215 0.604023 0.036 Uiso calc 0.664(19) A 1
C C25 0.9087(8) 0.5033(12) 0.6489(16) 0.031(3) Uani d 0.664(19) A 1
H H25A 0.919134 0.524192 0.586220 0.047 Uiso calc 0.664(19) A 1
H H25B 0.924392 0.460560 0.647392 0.047 Uiso calc 0.664(19) A 1
H H25C 0.927740 0.525770 0.704517 0.047 Uiso calc 0.664(19) A 1
C C16A 0.8351(14) 0.2773(7) 0.780(2) 0.0248(14) Uani d 0.336(19) A 2
C C17A 0.8317(11) 0.3109(8) 0.8683(19) 0.0261(15) Uani d 0.336(19) A 2
H H17B 0.830645 0.289786 0.930371 0.031 Uiso calc 0.336(19) A 2
C C18A 0.8300(11) 0.3755(8) 0.8657(14) 0.0266(15) Uani d 0.336(19) A 2
H H18B 0.827661 0.398511 0.925919 0.032 Uiso calc 0.336(19) A 2
C C19A 0.8316(11) 0.4064(7) 0.7749(13) 0.0270(12) Uani d 0.336(19) A 2
C C20A 0.8350(16) 0.3728(9) 0.6867(14) 0.0254(13) Uani d 0.336(19) A 2
H H20B 0.836078 0.393930 0.624620 0.030 Uiso calc 0.336(19) A 2
C C21A 0.8367(18) 0.3082(9) 0.689(2) 0.0246(13) Uani d 0.336(19) A 2
N N3A 0.8297(10) 0.4726(8) 0.7720(13) 0.0291(13) Uani d 0.336(19) A 2
C C22A 0.8308(12) 0.5089(9) 0.8626(17) 0.0309(17) Uani d 0.336(19) A 2
H H22C 0.800367 0.491063 0.910067 0.037 Uiso calc 0.336(19) A 2
H H22D 0.817367 0.551850 0.847216 0.037 Uiso calc 0.336(19) A 2
C C23A 0.8943(14) 0.5112(12) 0.9123(19) 0.038(3) Uani d 0.336(19) A 2
H H23D 0.889360 0.523101 0.982309 0.057 Uiso calc 0.336(19) A 2
H H23E 0.920456 0.541792 0.878306 0.057 Uiso calc 0.336(19) A 2
H H23F 0.913845 0.470107 0.908442 0.057 Uiso calc 0.336(19) A 2
C C24A 0.8356(12) 0.5051(11) 0.6767(15) 0.0298(16) Uani d 0.336(19) A 2
H H24C 0.819079 0.547850 0.684418 0.036 Uiso calc 0.336(19) A 2
H H24D 0.809503 0.483585 0.626721 0.036 Uiso calc 0.336(19) A 2
C C25A 0.9021(15) 0.509(3) 0.637(3) 0.031(3) Uani d 0.336(19) A 2
H H25D 0.901289 0.520804 0.566831 0.047 Uiso calc 0.336(19) A 2
H H25E 0.922335 0.468488 0.644552 0.047 Uiso calc 0.336(19) A 2
H H25F 0.925212 0.540334 0.675210 0.047 Uiso calc 0.336(19) A 2
C C26 0.8598(9) 0.2150(6) 0.5998(10) 0.0279(16) Uani d 0.665(11) A 1
C C27 0.8741(5) 0.1898(4) 0.5073(8) 0.0299(16) Uani d 0.665(11) A 1
H H27A 0.880123 0.216328 0.451607 0.036 Uiso calc 0.665(11) A 1
C C28 0.8797(5) 0.1258(4) 0.4964(6) 0.0323(14) Uani d 0.665(11) A 1
C C29 0.8709(5) 0.0870(5) 0.5780(7) 0.0310(16) Uani d 0.665(11) A 1
H H29A 0.874735 0.043210 0.570492 0.037 Uiso calc 0.665(11) A 1
C C30 0.8566(9) 0.1122(8) 0.6704(7) 0.0298(15) Uani d 0.665(11) A 1
H H30A 0.850618 0.085668 0.726146 0.036 Uiso calc 0.665(11) A 1
C C31 0.8510(12) 0.1762(8) 0.6813(8) 0.0272(14) Uani d 0.665(11) A 1
N N4 0.8992(5) 0.1018(4) 0.4027(9) 0.0376(14) Uani d 0.665(11) A 1
C C32 0.9076(6) 0.1459(6) 0.3131(10) 0.0414(18) Uani d 0.665(11) A 1
H H32A 0.931083 0.183592 0.332541 0.050 Uiso calc 0.665(11) A 1
H H32B 0.929969 0.124816 0.258215 0.050 Uiso calc 0.665(11) A 1
C C33 0.8448(7) 0.1617(8) 0.2835(13) 0.049(3) Uani d 0.665(11) A 1
H H33A 0.846143 0.191657 0.228587 0.074 Uiso calc 0.665(11) A 1
H H33B 0.822739 0.180067 0.340131 0.074 Uiso calc 0.665(11) A 1
H H33C 0.823053 0.124025 0.261767 0.074 Uiso calc 0.665(11) A 1
C C34 0.8932(6) 0.0346(5) 0.3811(11) 0.0411(18) Uani d 0.665(11) A 1
H H34A 0.915231 0.009836 0.432176 0.049 Uiso calc 0.665(11) A 1
H H34B 0.911327 0.024895 0.315153 0.049 Uiso calc 0.665(11) A 1
C C35 0.8198(7) 0.0183(7) 0.3820(13) 0.054(3) Uani d 0.665(11) A 1
H H35A 0.814274 -0.026890 0.382246 0.081 Uiso calc 0.665(11) A 1
H H35B 0.800074 0.035921 0.322558 0.081 Uiso calc 0.665(11) A 1
H H35C 0.800606 0.036133 0.441678 0.081 Uiso calc 0.665(11) A 1
C C26A 0.8526(18) 0.2148(12) 0.5986(19) 0.0283(16) Uani d 0.335(11) A 2
C C27A 0.8569(11) 0.1885(8) 0.5044(16) 0.0305(16) Uani d 0.335(11) A 2
H H27B 0.859045 0.214396 0.447248 0.037 Uiso calc 0.335(11) A 2
C C28A 0.8579(10) 0.1242(8) 0.4938(12) 0.0332(15) Uani d 0.335(11) A 2
C C29A 0.8547(11) 0.0862(11) 0.5774(13) 0.0312(16) Uani d 0.335(11) A 2
H H29B 0.855455 0.042316 0.570102 0.037 Uiso calc 0.335(11) A 2
C C30A 0.8504(19) 0.1126(15) 0.6716(13) 0.0296(16) Uani d 0.335(11) A 2
H H30B 0.848250 0.086658 0.728742 0.036 Uiso calc 0.335(11) A 2
C C31A 0.849(2) 0.1769(16) 0.6822(15) 0.0278(15) Uani d 0.335(11) A 2
N N4A 0.8663(9) 0.0987(8) 0.3969(14) 0.0386(15) Uani d 0.335(11) A 2
C C32A 0.8874(11) 0.1405(10) 0.3100(16) 0.0406(19) Uani d 0.335(11) A 2
H H32C 0.907631 0.178796 0.335110 0.049 Uiso calc 0.335(11) A 2
H H32D 0.916908 0.118233 0.266124 0.049 Uiso calc 0.335(11) A 2
C C33A 0.8305(13) 0.1553(15) 0.257(2) 0.045(3) Uani d 0.335(11) A 2
H H33D 0.837508 0.191426 0.214184 0.067 Uiso calc 0.335(11) A 2
H H33E 0.797618 0.164806 0.305268 0.067 Uiso calc 0.335(11) A 2
H H33F 0.818059 0.119616 0.216466 0.067 Uiso calc 0.335(11) A 2
C C34A 0.8740(11) 0.0307(8) 0.3843(19) 0.0410(19) Uani d 0.335(11) A 2
H H34C 0.840464 0.013913 0.341508 0.049 Uiso calc 0.335(11) A 2
H H34D 0.871955 0.009659 0.449758 0.049 Uiso calc 0.335(11) A 2
C C35A 0.9409(11) 0.0191(12) 0.333(2) 0.051(4) Uani d 0.335(11) A 2
H H35D 0.937979 -0.015795 0.286465 0.076 Uiso calc 0.335(11) A 2
H H35E 0.971630 0.009329 0.384804 0.076 Uiso calc 0.335(11) A 2
H H35F 0.953808 0.056594 0.297335 0.076 Uiso calc 0.335(11) A 2

loop_
_atom_site_aniso_label
_atom_site_aniso_U_11
_atom_site_aniso_U_22
_atom_site_aniso_U_33
_atom_site_aniso_U_12
_atom_site_aniso_U_13
_atom_site_aniso_U_23
Se1 0.0141(3) 0.0190(3) 0.0260(3) -0.0019(3) -0.0068(3) 0.0070(3)
O1 0.023(3) 0.022(3) 0.031(3) -0.001(2) -0.005(2) 0.010(2)
O2 0.046(3) 0.019(3) 0.027(3) -0.009(2) -0.002(3) 0.006(2)
N1 0.017(3) 0.022(3) 0.027(3) 0.000(2) -0.008(2) 0.007(3)
N2 0.018(3) 0.020(3) 0.027(3) -0.003(2) -0.007(2) 0.012(3)
C1 0.017(3) 0.013(3) 0.033(4) 0.003(3) -0.006(3) 0.002(3)
C2 0.017(3) 0.037(4) 0.027(4) 0.004(3) -0.003(3) -0.003(4)
C3 0.019(4) 0.037(5) 0.036(5) 0.005(3) -0.008(3) -0.006(4)
C4 0.012(3) 0.036(5) 0.043(5) 0.000(3) 0.001(4) -0.004(4)
C5 0.016(4) 0.029(4) 0.031(4) 0.005(3) -0.002(3) -0.002(3)
C6 0.019(3) 0.013(3) 0.032(4) 0.000(3) -0.002(3) 0.002(3)
C7 0.022(4) 0.018(3) 0.026(4) 0.000(3) -0.003(3) 0.004(3)
C8 0.026(3) 0.012(3) 0.032(4) -0.002(2) -0.009(4) 0.005(3)
C9 0.027(4) 0.019(3) 0.022(4) -0.001(3) -0.011(3) 0.003(3)
C10 0.037(5) 0.028(4) 0.027(4) -0.003(3) -0.016(4) 0.006(4)
C11 0.033(5) 0.041(5) 0.036(5) 0.007(4) -0.018(4) 0.005(4)
C12 0.028(4) 0.046(5) 0.038(5) -0.004(4) -0.014(4) 0.003(4)
C13 0.025(4) 0.024(4) 0.046(5) -0.003(3) -0.012(4) 0.001(4)
C14 0.021(4) 0.018(4) 0.036(5) -0.003(3) -0.009(3) 0.003(3)
C15 0.015(3) 0.014(3) 0.037(4) -0.002(3) -0.010(3) 0.011(3)
C16 0.022(3) 0.020(2) 0.032(3) -0.002(2) -0.004(2) 0.008(2)
C17 0.025(3) 0.022(2) 0.032(3) -0.001(2) -0.003(3) 0.008(2)
C18 0.028(3) 0.023(2) 0.033(3) 0.000(2) -0.002(3) 0.006(2)
C19 0.027(2) 0.021(2) 0.032(3) 0.000(2) -0.001(2) 0.007(2)
C20 0.025(3) 0.020(2) 0.031(3) -0.002(2) -0.003(2) 0.009(2)
C21 0.022(3) 0.020(2) 0.031(3) -0.002(2) -0.004(2) 0.008(2)
N3 0.033(3) 0.021(2) 0.034(3) 0.000(2) -0.001(2) 0.005(2)
C22 0.034(3) 0.023(3) 0.035(3) 0.000(3) 0.000(3) 0.005(3)
C23 0.043(5) 0.033(4) 0.036(5) 0.004(4) -0.006(5) 0.005(4)
C24 0.035(3) 0.020(3) 0.035(3) 0.000(2) -0.001(3) 0.007(3)
C25 0.038(5) 0.019(5) 0.037(5) -0.003(4) -0.005(4) 0.005(4)
C16A 0.022(3) 0.020(2) 0.032(3) -0.001(2) -0.004(2) 0.008(2)
C17A 0.024(3) 0.022(2) 0.032(3) -0.001(3) -0.003(3) 0.007(2)
C18A 0.026(3) 0.022(2) 0.032(3) 0.000(3) -0.003(3) 0.007(2)
C19A 0.028(3) 0.021(2) 0.032(3) -0.001(2) -0.001(2) 0.007(2)
C20A 0.025(3) 0.020(2) 0.031(3) -0.002(2) -0.003(2) 0.008(2)
C21A 0.023(3) 0.020(2) 0.031(3) -0.001(2) -0.004(2) 0.008(2)
N3A 0.033(3) 0.021(2) 0.034(3) 0.000(2) -0.001(2) 0.006(2)
C22A 0.035(3) 0.023(3) 0.034(3) 0.000(3) -0.001(3) 0.005(3)
C23A 0.043(7) 0.032(6) 0.039(6) -0.006(6) -0.004(7) 0.000(6)
C24A 0.035(3) 0.020(3) 0.035(3) 0.000(3) -0.001(3) 0.006(3)
C25A 0.039(5) 0.019(5) 0.036(5) -0.001(5) -0.005(5) 0.006(5)
C26 0.026(4) 0.021(2) 0.037(3) -0.001(3) -0.009(3) 0.004(2)
C27 0.027(4) 0.024(2) 0.039(3) -0.002(3) -0.010(3) 0.004(2)
C28 0.029(3) 0.026(2) 0.042(2) -0.001(3) -0.009(3) 0.002(2)
C29 0.028(4) 0.025(2) 0.040(3) -0.001(3) -0.008(3) 0.004(2)
C30 0.027(4) 0.024(2) 0.039(3) -0.001(3) -0.008(3) 0.005(2)
C31 0.024(3) 0.021(2) 0.037(3) -0.002(2) -0.009(2) 0.005(2)
N4 0.033(3) 0.033(2) 0.047(3) -0.001(3) -0.007(3) -0.003(2)
C32 0.036(4) 0.038(3) 0.050(3) 0.001(3) -0.008(3) -0.007(3)
C33 0.041(6) 0.051(5) 0.056(5) -0.004(5) -0.005(5) -0.015(5)
C34 0.038(4) 0.036(3) 0.050(3) -0.001(3) -0.008(3) -0.002(3)
C35 0.050(6) 0.050(5) 0.063(6) 0.003(5) -0.009(5) -0.003(5)
C26A 0.026(4) 0.022(3) 0.038(3) -0.002(3) -0.009(3) 0.004(2)
C27A 0.028(4) 0.024(3) 0.039(3) -0.002(3) -0.009(3) 0.003(2)
C28A 0.030(4) 0.027(2) 0.042(2) -0.001(3) -0.009(3) 0.002(2)
C29A 0.028(4) 0.025(2) 0.040(3) -0.001(3) -0.008(3) 0.004(2)
C30A 0.026(4) 0.024(2) 0.039(3) -0.001(3) -0.008(3) 0.005(2)
C31A 0.025(4) 0.022(2) 0.037(3) -0.002(3) -0.009(3) 0.005(2)
N4A 0.035(4) 0.034(2) 0.047(3) -0.001(3) -0.008(3) -0.003(2)
C32A 0.036(4) 0.037(3) 0.049(3) -0.001(3) -0.008(4) -0.006(3)
C33A 0.038(6) 0.045(5) 0.051(6) 0.000(5) -0.007(6) -0.010(5)
C34A 0.037(4) 0.035(3) 0.050(3) -0.001(3) -0.008(4) -0.003(3)
C35A 0.049(7) 0.040(6) 0.063(7) -0.002(6) -0.006(6) -0.002(6)

loop_
_atom_type_symbol
_atom_type_description
_atom_type_scat_dispersion_real
_atom_type_scat_dispersion_imag
_atom_type_scat_source
C C 0.0033 0.0016 'International Tables Vol C Tables 4.2.6.8 and 6.1.1.4'
H H 0.0000 0.0000 'International Tables Vol C Tables 4.2.6.8 and 6.1.1.4'
N N 0.0061 0.0033 'International Tables Vol C Tables 4.2.6.8 and 6.1.1.4'
O O 0.0106 0.0060 'International Tables Vol C Tables 4.2.6.8 and 6.1.1.4'
Se Se -0.0929 2.2259 'International Tables Vol C Tables 4.2.6.8 and 6.1.1.4'

loop_
_geom_angle_atom_site_label_1
_geom_angle_atom_site_label_2
_geom_angle_atom_site_label_3
_geom_angle_site_symmetry_1
_geom_angle_site_symmetry_3
_geom_angle
_geom_angle_publ_flag
C1 Se1 Se1 . 7_546 103.5(2) ?
C21 O2 C26 . . 119.4(9) ?
C26A O2 C21A . . 118.8(16) ?
C7 N1 N2 . . 121.3(6) ?
C8 N2 N1 . . 128.5(6) ?
C8 N2 C15 . . 115.3(5) ?
N1 N2 C15 . . 115.5(5) ?
C2 C1 C6 . . 118.3(7) ?
C2 C1 Se1 . . 122.5(6) ?
C6 C1 Se1 . . 119.2(5) ?
C1 C2 C3 . . 123.2(8) ?
C1 C2 H2A . . 118.4 ?
C3 C2 H2A . . 118.4 ?
C2 C3 C4 . . 119.3(7) ?
C2 C3 H3A . . 120.4 ?
C4 C3 H3A . . 120.4 ?
C5 C4 C3 . . 119.8(7) ?
C5 C4 H4A . . 120.1 ?
C3 C4 H4A . . 120.1 ?
C4 C5 C6 . . 120.2(8) ?
C4 C5 H5A . . 119.9 ?
C6 C5 H5A . . 119.9 ?
C5 C6 C1 . . 119.2(7) ?
C5 C6 C7 . . 116.6(7) ?
C1 C6 C7 . . 124.1(7) ?
N1 C7 C6 . . 117.5(7) ?
N1 C7 H7A . . 121.3 ?
C6 C7 H7A . . 121.3 ?
O1 C8 N2 . . 125.8(6) ?
O1 C8 C9 . . 129.0(7) ?
N2 C8 C9 . . 105.2(6) ?
C10 C9 C14 . . 121.0(7) ?
C10 C9 C8 . . 129.5(7) ?
C14 C9 C8 . . 109.5(6) ?
C11 C10 C9 . . 117.7(8) ?
C11 C10 H10A . . 121.1 ?
C9 C10 H10A . . 121.1 ?
C12 C11 C10 . . 121.7(8) ?
C12 C11 H11A . . 119.2 ?
C10 C11 H11A . . 119.2 ?
C11 C12 C13 . . 121.0(8) ?
C11 C12 H12A . . 119.5 ?
C13 C12 H12A . . 119.5 ?
C14 C13 C12 . . 117.3(8) ?
C14 C13 H13A . . 121.3 ?
C12 C13 H13A . . 121.3 ?
C13 C14 C9 . . 121.2(7) ?
C13 C14 C15 . . 127.6(7) ?
C9 C14 C15 . . 111.1(6) ?
N2 C15 C14 . . 98.9(6) ?
N2 C15 C31A . . 111.4(18) ?
C14 C15 C31A . . 114.5(18) ?
N2 C15 C16A . . 111.5(12) ?
C14 C15 C16A . . 108.3(13) ?
C31A C15 C16A . . 111.6(18) ?
N2 C15 C16 . . 110.2(7) ?
C14 C15 C16 . . 111.6(8) ?
N2 C15 C31 . . 112.2(10) ?
C14 C15 C31 . . 113.3(10) ?
C16 C15 C31 . . 110.2(10) ?
C17 C16 C21 . . 120.0 ?
C17 C16 C15 . . 119.6(9) ?
C21 C16 C15 . . 120.4(9) ?
C16 C17 C18 . . 120.0 ?
C16 C17 H17A . . 120.0 ?
C18 C17 H17A . . 120.0 ?
C19 C18 C17 . . 120.0 ?
C19 C18 H18A . . 120.0 ?
C17 C18 H18A . . 120.0 ?
C18 C19 C20 . . 120.0 ?
C18 C19 N3 . . 120.2(5) ?
C20 C19 N3 . . 119.8(5) ?
C21 C20 C19 . . 120.0 ?
C21 C20 H20A . . 120.0 ?
C19 C20 H20A . . 120.0 ?
O2 C21 C20 . . 114.7(8) ?
O2 C21 C16 . . 125.2(8) ?
C20 C21 C16 . . 120.0 ?
C19 N3 C22 . . 120.9(7) ?
C19 N3 C24 . . 119.4(7) ?
C22 N3 C24 . . 118.2(7) ?
N3 C22 C23 . . 113.9(10) ?
N3 C22 H22A . . 108.8 ?
C23 C22 H22A . . 108.8 ?
N3 C22 H22B . . 108.8 ?
C23 C22 H22B . . 108.8 ?
H22A C22 H22B . . 107.7 ?
C22 C23 H23A . . 109.5 ?
C22 C23 H23B . . 109.5 ?
H23A C23 H23B . . 109.5 ?
C22 C23 H23C . . 109.5 ?
H23A C23 H23C . . 109.5 ?
H23B C23 H23C . . 109.5 ?
N3 C24 C25 . . 114.1(8) ?
N3 C24 H24A . . 108.7 ?
C25 C24 H24A . . 108.7 ?
N3 C24 H24B . . 108.7 ?
C25 C24 H24B . . 108.7 ?
H24A C24 H24B . . 107.6 ?
C24 C25 H25A . . 109.5 ?
C24 C25 H25B . . 109.5 ?
H25A C25 H25B . . 109.5 ?
C24 C25 H25C . . 109.5 ?
H25A C25 H25C . . 109.5 ?
H25B C25 H25C . . 109.5 ?
C17A C16A C21A . . 120.0 ?
C17A C16A C15 . . 118.9(16) ?
C21A C16A C15 . . 121.1(16) ?
C16A C17A C18A . . 120.0 ?
C16A C17A H17B . . 120.0 ?
C18A C17A H17B . . 120.0 ?
C19A C18A C17A . . 120.0 ?
C19A C18A H18B . . 120.0 ?
C17A C18A H18B . . 120.0 ?
C18A C19A C20A . . 120.0 ?
C18A C19A N3A . . 120.1(6) ?
C20A C19A N3A . . 119.9(6) ?
C21A C20A C19A . . 120.0 ?
C21A C20A H20B . . 120.0 ?
C19A C20A H20B . . 120.0 ?
C20A C21A C16A . . 120.0 ?
C20A C21A O2 . . 117.0(15) ?
C16A C21A O2 . . 121.6(15) ?
C19A N3A C22A . . 121.1(8) ?
C19A N3A C24A . . 119.9(8) ?
C22A N3A C24A . . 118.5(8) ?
N3A C22A C23A . . 113.7(11) ?
N3A C22A H22C . . 108.8 ?
C23A C22A H22C . . 108.8 ?
N3A C22A H22D . . 108.8 ?
C23A C22A H22D . . 108.8 ?
H22C C22A H22D . . 107.7 ?
C22A C23A H23D . . 109.5 ?
C22A C23A H23E . . 109.5 ?
H23D C23A H23E . . 109.5 ?
C22A C23A H23F . . 109.5 ?
H23D C23A H23F . . 109.5 ?
H23E C23A H23F . . 109.5 ?
N3A C24A C25A . . 114.2(9) ?
N3A C24A H24C . . 108.7 ?
C25A C24A H24C . . 108.7 ?
N3A C24A H24D . . 108.7 ?
C25A C24A H24D . . 108.7 ?
H24C C24A H24D . . 107.6 ?
C24A C25A H25D . . 109.5 ?
C24A C25A H25E . . 109.5 ?
H25D C25A H25E . . 109.5 ?
C24A C25A H25F . . 109.5 ?
H25D C25A H25F . . 109.5 ?
H25E C25A H25F . . 109.5 ?
O2 C26 C27 . . 114.7(9) ?
O2 C26 C31 . . 125.3(9) ?
C27 C26 C31 . . 120.0 ?
C26 C27 C28 . . 120.0 ?
C26 C27 H27A . . 120.0 ?
C28 C27 H27A . . 120.0 ?
C29 C28 C27 . . 120.0 ?
C29 C28 N4 . . 121.3(5) ?
C27 C28 N4 . . 118.5(5) ?
C28 C29 C30 . . 120.0 ?
C28 C29 H29A . . 120.0 ?
C30 C29 H29A . . 120.0 ?
C29 C30 C31 . . 120.0 ?
C29 C30 H30A . . 120.0 ?
C31 C30 H30A . . 120.0 ?
C30 C31 C26 . . 120.0 ?
C30 C31 C15 . . 120.8(10) ?
C26 C31 C15 . . 119.1(10) ?
C28 N4 C34 . . 120.1(8) ?
C28 N4 C32 . . 120.2(7) ?
C34 N4 C32 . . 117.2(9) ?
C33 C32 N4 . . 104.4(10) ?
C33 C32 H32A . . 110.9 ?
N4 C32 H32A . . 110.9 ?
C33 C32 H32B . . 110.9 ?
N4 C32 H32B . . 110.9 ?
H32A C32 H32B . . 108.9 ?
C32 C33 H33A . . 109.5 ?
C32 C33 H33B . . 109.5 ?
H33A C33 H33B . . 109.5 ?
C32 C33 H33C . . 109.5 ?
H33A C33 H33C . . 109.5 ?
H33B C33 H33C . . 109.5 ?
N4 C34 C35 . . 107.2(9) ?
N4 C34 H34A . . 110.3 ?
C35 C34 H34A . . 110.3 ?
N4 C34 H34B . . 110.3 ?
C35 C34 H34B . . 110.3 ?
H34A C34 H34B . . 108.5 ?
C34 C35 H35A . . 109.5 ?
C34 C35 H35B . . 109.5 ?
H35A C35 H35B . . 109.5 ?
C34 C35 H35C . . 109.5 ?
H35A C35 H35C . . 109.5 ?
H35B C35 H35C . . 109.5 ?
O2 C26A C27A . . 115.1(16) ?
O2 C26A C31A . . 124.9(16) ?
C27A C26A C31A . . 120.0 ?
C26A C27A C28A . . 120.0 ?
C26A C27A H27B . . 120.0 ?
C28A C27A H27B . . 120.0 ?
C29A C28A C27A . . 120.0 ?
C29A C28A N4A . . 121.3(6) ?
C27A C28A N4A . . 118.6(6) ?
C28A C29A C30A . . 120.0 ?
C28A C29A H29B . . 120.0 ?
C30A C29A H29B . . 120.0 ?
C31A C30A C29A . . 120.0 ?
C31A C30A H30B . . 120.0 ?
C29A C30A H30B . . 120.0 ?
C30A C31A C26A . . 120.0 ?
C30A C31A C15 . . 119.8(19) ?
C26A C31A C15 . . 120.0(19) ?
C28A N4A C34A . . 119.9(9) ?
C28A N4A C32A . . 120.3(9) ?
C34A N4A C32A . . 117.2(9) ?
C33A C32A N4A . . 104.5(11) ?
C33A C32A H32C . . 110.9 ?
N4A C32A H32C . . 110.9 ?
C33A C32A H32D . . 110.9 ?
N4A C32A H32D . . 110.9 ?
H32C C32A H32D . . 108.9 ?
C32A C33A H33D . . 109.5 ?
C32A C33A H33E . . 109.5 ?
H33D C33A H33E . . 109.5 ?
C32A C33A H33F . . 109.5 ?
H33D C33A H33F . . 109.5 ?
H33E C33A H33F . . 109.5 ?
N4A C34A C35A . . 107.5(10) ?
N4A C34A H34C . . 110.2 ?
C35A C34A H34C . . 110.2 ?
N4A C34A H34D . . 110.2 ?
C35A C34A H34D . . 110.2 ?
H34C C34A H34D . . 108.5 ?
C34A C35A H35D . . 109.5 ?
C34A C35A H35E . . 109.5 ?
H35D C35A H35E . . 109.5 ?
C34A C35A H35F . . 109.5 ?
H35D C35A H35F . . 109.5 ?
H35E C35A H35F . . 109.5 ?

loop_
_geom_bond_atom_site_label_1
_geom_bond_atom_site_label_2
_geom_bond_site_symmetry_2
_geom_bond_distance
_geom_bond_publ_flag
Se1 C1 . 1.939(7) ?
Se1 Se1 7_546 2.3517(17) ?
O1 C8 . 1.222(9) ?
O2 C21 . 1.315(12) ?
O2 C26A . 1.35(3) ?
O2 C26 . 1.349(13) ?
O2 C21A . 1.41(2) ?
N1 C7 . 1.280(9) ?
N1 N2 . 1.380(8) ?
N2 C8 . 1.378(10) ?
N2 C15 . 1.507(9) ?
C1 C2 . 1.367(10) ?
C1 C6 . 1.415(11) ?
C2 C3 . 1.368(11) ?
C2 H2A . 0.9500 ?
C3 C4 . 1.394(12) ?
C3 H3A . 0.9500 ?
C4 C5 . 1.384(11) ?
C4 H4A . 0.9500 ?
C5 C6 . 1.411(10) ?
C5 H5A . 0.9500 ?
C6 C7 . 1.471(10) ?
C7 H7A . 0.9500 ?
C8 C9 . 1.484(10) ?
C9 C10 . 1.389(10) ?
C9 C14 . 1.392(11) ?
C10 C11 . 1.381(12) ?
C10 H10A . 0.9500 ?
C11 C12 . 1.381(12) ?
C11 H11A . 0.9500 ?
C12 C13 . 1.397(11) ?
C12 H12A . 0.9500 ?
C13 C14 . 1.391(11) ?
C13 H13A . 0.9500 ?
C14 C15 . 1.534(10) ?
C15 C31A . 1.537(18) ?
C15 C16A . 1.542(17) ?
C15 C16 . 1.543(10) ?
C15 C31 . 1.559(11) ?
C16 C17 . 1.3900 ?
C16 C21 . 1.3900 ?
C17 C18 . 1.3900 ?
C17 H17A . 0.9500 ?
C18 C19 . 1.3900 ?
C18 H18A . 0.9500 ?
C19 C20 . 1.3900 ?
C19 N3 . 1.426(7) ?
C20 C21 . 1.3900 ?
C20 H20A . 0.9500 ?
N3 C22 . 1.446(13) ?
N3 C24 . 1.466(12) ?
C22 C23 . 1.520(17) ?
C22 H22A . 0.9900 ?
C22 H22B . 0.9900 ?
C23 H23A . 0.9800 ?
C23 H23B . 0.9800 ?
C23 H23C . 0.9800 ?
C24 C25 . 1.528(12) ?
C24 H24A . 0.9900 ?
C24 H24B . 0.9900 ?
C25 H25A . 0.9800 ?
C25 H25B . 0.9800 ?
C25 H25C . 0.9800 ?
C16A C17A . 1.3900 ?
C16A C21A . 1.3900 ?
C17A C18A . 1.3900 ?
C17A H17B . 0.9500 ?
C18A C19A . 1.3900 ?
C18A H18B . 0.9500 ?
C19A C20A . 1.3900 ?
C19A N3A . 1.425(8) ?
C20A C21A . 1.3900 ?
C20A H20B . 0.9500 ?
N3A C22A . 1.446(13) ?
N3A C24A . 1.465(12) ?
C22A C23A . 1.521(17) ?
C22A H22C . 0.9900 ?
C22A H22D . 0.9900 ?
C23A H23D . 0.9800 ?
C23A H23E . 0.9800 ?
C23A H23F . 0.9800 ?
C24A C25A . 1.527(12) ?
C24A H24C . 0.9900 ?
C24A H24D . 0.9900 ?
C25A H25D . 0.9800 ?
C25A H25E . 0.9800 ?
C25A H25F . 0.9800 ?
C26 C27 . 1.3900 ?
C26 C31 . 1.3900 ?
C27 C28 . 1.3900 ?
C27 H27A . 0.9500 ?
C28 C29 . 1.3900 ?
C28 N4 . 1.423(10) ?
C29 C30 . 1.3900 ?
C29 H29A . 0.9500 ?
C30 C31 . 1.3900 ?
C30 H30A . 0.9500 ?
N4 C34 . 1.481(13) ?
N4 C32 . 1.543(14) ?
C32 C33 . 1.448(16) ?
C32 H32A . 0.9900 ?
C32 H32B . 0.9900 ?
C33 H33A . 0.9800 ?
C33 H33B . 0.9800 ?
C33 H33C . 0.9800 ?
C34 C35 . 1.616(19) ?
C34 H34A . 0.9900 ?
C34 H34B . 0.9900 ?
C35 H35A . 0.9800 ?
C35 H35B . 0.9800 ?
C35 H35C . 0.9800 ?
C26A C27A . 1.3900 ?
C26A C31A . 1.3900 ?
C27A C28A . 1.3900 ?
C27A H27B . 0.9500 ?
C28A C29A . 1.3900 ?
C28A N4A . 1.424(11) ?
C29A C30A . 1.3900 ?
C29A H29B . 0.9500 ?
C30A C31A . 1.3900 ?
C30A H30B . 0.9500 ?
N4A C34A . 1.481(13) ?
N4A C32A . 1.543(15) ?
C32A C33A . 1.448(17) ?
C32A H32C . 0.9900 ?
C32A H32D . 0.9900 ?
C33A H33D . 0.9800 ?
C33A H33E . 0.9800 ?
C33A H33F . 0.9800 ?
C34A C35A . 1.615(19) ?
C34A H34C . 0.9900 ?
C34A H34D . 0.9900 ?
C35A H35D . 0.9800 ?
C35A H35E . 0.9800 ?
C35A H35F . 0.9800 ?

loop_
_geom_hbond_atom_site_label_D
_geom_hbond_atom_site_label_H
_geom_hbond_atom_site_label_A
_geom_hbond_site_symmetry_A
_geom_hbond_distance_DH
_geom_hbond_distance_HA
_geom_hbond_distance_DA
_geom_hbond_angle_DHA
_geom_hbond_publ_flag
C2 H2A Se1 7_546 0.95 2.82 3.436(8) 123.9 yes
C7 H7A O1 . 0.95 2.43 2.940(9) 113.6 yes
C7 H7A O1 7_547 0.95 2.63 3.391(10) 137.2 yes
C12 H12A O1 3_667 0.95 2.56 3.447(10) 155.9 yes
C33A H33E Se1 7_546 0.98 3.04 4.00(3) 168.0 yes

loop_
_geom_torsion_atom_site_label_1
_geom_torsion_atom_site_label_2
_geom_torsion_atom_site_label_3
_geom_torsion_atom_site_label_4
_geom_torsion_site_symmetry_1
_geom_torsion_site_symmetry_2
_geom_torsion_site_symmetry_3
_geom_torsion_site_symmetry_4
_geom_torsion
_geom_torsion_publ_flag
C7 N1 N2 C8 . . . . 33.2(11) ?
C7 N1 N2 C15 . . . . -156.7(7) ?
C6 C1 C2 C3 . . . . -1.9(11) ?
Se1 C1 C2 C3 . . . . 178.4(6) ?
C1 C2 C3 C4 . . . . 1.2(12) ?
C2 C3 C4 C5 . . . . 0.0(12) ?
C3 C4 C5 C6 . . . . -0.4(12) ?
C4 C5 C6 C1 . . . . -0.3(11) ?
C4 C5 C6 C7 . . . . -178.4(7) ?
C2 C1 C6 C5 . . . . 1.4(10) ?
Se1 C1 C6 C5 . . . . -178.8(5) ?
C2 C1 C6 C7 . . . . 179.4(6) ?
Se1 C1 C6 C7 . . . . -0.9(9) ?
N2 N1 C7 C6 . . . . -177.8(6) ?
C5 C6 C7 N1 . . . . 175.5(7) ?
C1 C6 C7 N1 . . . . -2.5(10) ?
N1 N2 C8 O1 . . . . -8.7(12) ?
C15 N2 C8 O1 . . . . -178.8(7) ?
N1 N2 C8 C9 . . . . 169.5(7) ?
C15 N2 C8 C9 . . . . -0.6(8) ?
O1 C8 C9 C10 . . . . -3.6(14) ?
N2 C8 C9 C10 . . . . 178.3(8) ?
O1 C8 C9 C14 . . . . 178.3(8) ?
N2 C8 C9 C14 . . . . 0.3(8) ?
C14 C9 C10 C11 . . . . 0.5(12) ?
C8 C9 C10 C11 . . . . -177.3(8) ?
C9 C10 C11 C12 . . . . 1.6(13) ?
C10 C11 C12 C13 . . . . -3.4(15) ?
C11 C12 C13 C14 . . . . 2.8(13) ?
C12 C13 C14 C9 . . . . -0.7(12) ?
C12 C13 C14 C15 . . . . 175.9(8) ?
C10 C9 C14 C13 . . . . -1.0(12) ?
C8 C9 C14 C13 . . . . 177.2(7) ?
C10 C9 C14 C15 . . . . -178.1(7) ?
C8 C9 C14 C15 . . . . 0.1(9) ?
C8 N2 C15 C14 . . . . 0.7(8) ?
N1 N2 C15 C14 . . . . -170.8(6) ?
C8 N2 C15 C31A . . . . 121.4(18) ?
N1 N2 C15 C31A . . . . -50.0(18) ?
C8 N2 C15 C16A . . . . -113.1(14) ?
N1 N2 C15 C16A . . . . 75.4(14) ?
C8 N2 C15 C16 . . . . -116.3(9) ?
N1 N2 C15 C16 . . . . 72.2(9) ?
C8 N2 C15 C31 . . . . 120.4(10) ?
N1 N2 C15 C31 . . . . -51.0(11) ?
C13 C14 C15 N2 . . . . -177.3(8) ?
C9 C14 C15 N2 . . . . -0.5(8) ?
C13 C14 C15 C31A . . . . 64(2) ?
C9 C14 C15 C31A . . . . -118.9(18) ?
C13 C14 C15 C16A . . . . -61.1(15) ?
C9 C14 C15 C16A . . . . 115.8(13) ?
C13 C14 C15 C16 . . . . -61.4(12) ?
C9 C14 C15 C16 . . . . 115.5(9) ?
C13 C14 C15 C31 . . . . 63.7(13) ?
C9 C14 C15 C31 . . . . -119.4(11) ?
N2 C15 C16 C17 . . . . 51.8(11) ?
C14 C15 C16 C17 . . . . -57.0(11) ?
C31 C15 C16 C17 . . . . 176.2(12) ?
N2 C15 C16 C21 . . . . -129.8(7) ?
C14 C15 C16 C21 . . . . 121.4(8) ?
C31 C15 C16 C21 . . . . -5.4(13) ?
C21 C16 C17 C18 . . . . 0.0 ?
C15 C16 C17 C18 . . . . 178.4(11) ?
C16 C17 C18 C19 . . . . 0.0 ?
C17 C18 C19 C20 . . . . 0.0 ?
C17 C18 C19 N3 . . . . 178.9(10) ?
C18 C19 C20 C21 . . . . 0.0 ?
N3 C19 C20 C21 . . . . -178.9(10) ?
C26 O2 C21 C20 . . . . 179.1(11) ?
C26 O2 C21 C16 . . . . -4.4(18) ?
C19 C20 C21 O2 . . . . 176.8(15) ?
C19 C20 C21 C16 . . . . 0.0 ?
C17 C16 C21 O2 . . . . -176.4(16) ?
C15 C16 C21 O2 . . . . 5.2(13) ?
C17 C16 C21 C20 . . . . 0.0 ?
C15 C16 C21 C20 . . . . -178.4(11) ?
C18 C19 N3 C22 . . . . 4.3(15) ?
C20 C19 N3 C22 . . . . -176.7(9) ?
C18 C19 N3 C24 . . . . 169.8(9) ?
C20 C19 N3 C24 . . . . -11.2(13) ?
C19 N3 C22 C23 . . . . 78.1(13) ?
C24 N3 C22 C23 . . . . -87.6(13) ?
C19 N3 C24 C25 . . . . -70.6(18) ?
C22 N3 C24 C25 . . . . 95.3(17) ?
N2 C15 C16A C17A . . . . 61(2) ?
C14 C15 C16A C17A . . . . -47(2) ?
C31A C15 C16A C17A . . . . -174(2) ?
N2 C15 C16A C21A . . . . -120.5(13) ?
C14 C15 C16A C21A . . . . 131.7(12) ?
C31A C15 C16A C21A . . . . 5(3) ?
C21A C16A C17A C18A . . . . 0.0 ?
C15 C16A C17A C18A . . . . 179(2) ?
C16A C17A C18A C19A . . . . 0.0 ?
C17A C18A C19A C20A . . . . 0.0 ?
C17A C18A C19A N3A . . . . 180(2) ?
C18A C19A C20A C21A . . . . 0.0 ?
N3A C19A C20A C21A . . . . -180(2) ?
C19A C20A C21A C16A . . . . 0.0 ?
C19A C20A C21A O2 . . . . -167(3) ?
C17A C16A C21A C20A . . . . 0.0 ?
C15 C16A C21A C20A . . . . -178(2) ?
C17A C16A C21A O2 . . . . 166(3) ?
C15 C16A C21A O2 . . . . -13(2) ?
C26A O2 C21A C20A . . . . -176(2) ?
C26A O2 C21A C16A . . . . 17(3) ?
C18A C19A N3A C22A . . . . 5(3) ?
C20A C19A N3A C22A . . . . -175.4(17) ?
C18A C19A N3A C24A . . . . 175.9(17) ?
C20A C19A N3A C24A . . . . -4(2) ?
C19A N3A C22A C23A . . . . 74(2) ?
C24A N3A C22A C23A . . . . -97(2) ?
C19A N3A C24A C25A . . . . -78(3) ?
C22A N3A C24A C25A . . . . 94(3) ?
C21 O2 C26 C27 . . . . -177.5(12) ?
C21 O2 C26 C31 . . . . 4.7(15) ?
O2 C26 C27 C28 . . . . -177.9(13) ?
C31 C26 C27 C28 . . . . 0.0 ?
C26 C27 C28 C29 . . . . 0.0 ?
C26 C27 C28 N4 . . . . -175.1(11) ?
C27 C28 C29 C30 . . . . 0.0 ?
N4 C28 C29 C30 . . . . 175.0(11) ?
C28 C29 C30 C31 . . . . 0.0 ?
C29 C30 C31 C26 . . . . 0.0 ?
C29 C30 C31 C15 . . . . -176.6(18) ?
O2 C26 C31 C30 . . . . 177.7(14) ?
C27 C26 C31 C30 . . . . 0.0 ?
O2 C26 C31 C15 . . . . -5.7(10) ?
C27 C26 C31 C15 . . . . 176.6(17) ?
N2 C15 C31 C30 . . . . -54.6(13) ?
C14 C15 C31 C30 . . . . 56.3(13) ?
C16 C15 C31 C30 . . . . -177.8(9) ?
N2 C15 C31 C26 . . . . 128.8(8) ?
C14 C15 C31 C26 . . . . -120.3(9) ?
C16 C15 C31 C26 . . . . 5.6(15) ?
C29 C28 N4 C34 . . . . 17.8(13) ?
C27 C28 N4 C34 . . . . -167.2(9) ?
C29 C28 N4 C32 . . . . 179.1(9) ?
C27 C28 N4 C32 . . . . -5.9(12) ?
C28 N4 C32 C33 . . . . -73.2(14) ?
C34 N4 C32 C33 . . . . 88.6(12) ?
C28 N4 C34 C35 . . . . 63.9(14) ?
C32 N4 C34 C35 . . . . -98.0(12) ?
C21A O2 C26A C27A . . . . 167(2) ?
C21A O2 C26A C31A . . . . -15(3) ?
O2 C26A C27A C28A . . . . 178(3) ?
C31A C26A C27A C28A . . . . 0.0 ?
C26A C27A C28A C29A . . . . 0.0 ?
C26A C27A C28A N4A . . . . -176(2) ?
C27A C28A C29A C30A . . . . 0.0 ?
N4A C28A C29A C30A . . . . 176(2) ?
C28A C29A C30A C31A . . . . 0.0 ?
C29A C30A C31A C26A . . . . 0.0 ?
C29A C30A C31A C15 . . . . 174(4) ?
O2 C26A C31A C30A . . . . -178(3) ?
C27A C26A C31A C30A . . . . 0.0 ?
O2 C26A C31A C15 . . . . 7(2) ?
C27A C26A C31A C15 . . . . -174(4) ?
N2 C15 C31A C30A . . . . -51(2) ?
C14 C15 C31A C30A . . . . 60(2) ?
C16A C15 C31A C30A . . . . -176.5(17) ?
N2 C15 C31A C26A . . . . 123.3(17) ?
C14 C15 C31A C26A . . . . -125.6(16) ?
C16A C15 C31A C26A . . . . -2(3) ?
C29A C28A N4A C34A . . . . -2(2) ?
C27A C28A N4A C34A . . . . 173.9(16) ?
C29A C28A N4A C32A . . . . -163.3(16) ?
C27A C28A N4A C32A . . . . 13(2) ?
C28A N4A C32A C33A . . . . -99(2) ?
C34A N4A C32A C33A . . . . 99(2) ?
C28A N4A C34A C35A . . . . -120(2) ?
C32A N4A C34A C35A . . . . 42(3) ?
